data_7152980
loop_
_publ_author_name
'Aravinda, Subrayashastry'
'Raghavender, Upadhyayula S.'
'Rai, Rajkishor'
'Harini, Veldore V.'
'Shamala, Narayanaswamy'
'Balaram, Padmanabhan'

_publ_section_title
;
 Analysis of designed \b-hairpin peptides: molecular conformation and
 packing in crystals.
;
_journal_issue 25
_journal_name_full 'Organic &amp; biomolecular chemistry'
_journal_page_first 4220
_journal_page_last 4231
_journal_paper_doi 10.1039/c3ob25777k
_journal_volume 11
_journal_year 2013
_chemical_formula_sum 'C58 H88 N8 O12.5'
_chemical_formula_weight 1097.36
_chemical_name_common Boc-Leu-Phe-Val-D-Pro-Ac6c-Leu-Phe-Val-OMe
_chemical_name_systematic
;
t-Butyloxycarbonyl-leucyl-phenylalanyl-valyl-D-prolyl-1-amino-1-cyclohexane-
1-oyl-leucyl-phenylalanyl-valyl-methyl ester monohydrate 1,4 dioxnae solvate
;
_space_group_IT_number 19
_symmetry_cell_setting orthorhombic
_symmetry_space_group_name_Hall 'P 2ac 2ab'
_symmetry_space_group_name_H-M 'P 21 21 21'
_atom_sites_solution_hydrogens geom
_atom_sites_solution_primary direct
_atom_sites_solution_secondary difmap
_audit_creation_method SHELXL-97
_cell_angle_alpha 90.00
_cell_angle_beta 90.00
_cell_angle_gamma 90.00
_cell_formula_units_Z 8
_cell_length_a 18.880(3)
_cell_length_b 24.579(4)
_cell_length_c 28.780(5)
_cell_measurement_temperature 293(2)
_cell_volume 13355(4)
_computing_data_collection SMART
_computing_data_reduction SAINT
_computing_structure_refinement 'SHELXL-97 (Sheldrick, 1997)'
_computing_structure_solution 'SHELXD (Schneider and Sheldrick, 2002)'
_diffrn_ambient_temperature 293(2)
_diffrn_measured_fraction_theta_full 1.000
_diffrn_measured_fraction_theta_max 1.000
_diffrn_measurement_device_type
;
BRUKER AXS SMART APEX CCD with Mo source
;
_diffrn_measurement_method 'omega scan'
_diffrn_radiation_monochromator graphite
_diffrn_radiation_source 'fine-focus sealed tube'
_diffrn_radiation_type MoK\a
_diffrn_radiation_wavelength 0.71073
_diffrn_reflns_av_R_equivalents 0.3024
_diffrn_reflns_av_sigmaI/netI 0.2485
_diffrn_reflns_limit_h_max 18
_diffrn_reflns_limit_h_min -18
_diffrn_reflns_limit_k_max 24
_diffrn_reflns_limit_k_min -24
_diffrn_reflns_limit_l_max 28
_diffrn_reflns_limit_l_min -28
_diffrn_reflns_number 88591
_diffrn_reflns_theta_full 20.82
_diffrn_reflns_theta_max 20.82
_diffrn_reflns_theta_min 1.09
_exptl_absorpt_coefficient_mu 0.077
_exptl_absorpt_correction_type none
_exptl_crystal_colour 'color less'
_exptl_crystal_density_diffrn 1.092
_exptl_crystal_density_method 'not measured'
_exptl_crystal_description 'thin plates'
_exptl_crystal_F_000 4736
_exptl_crystal_size_max 0.54
_exptl_crystal_size_mid 0.16
_exptl_crystal_size_min 0.01
_refine_diff_density_max 0.294
_refine_diff_density_min -0.254
_refine_diff_density_rms 0.066
_refine_ls_abs_structure_details 'Flack H D (1983), Acta Cryst. A39, 876-881'
_refine_ls_abs_structure_Flack 1(3)
_refine_ls_extinction_method none
_refine_ls_goodness_of_fit_ref 0.961
_refine_ls_hydrogen_treatment 'riding on C or N to which bonded'
_refine_ls_matrix_type full
_refine_ls_number_parameters 1424
_refine_ls_number_reflns 13992
_refine_ls_number_restraints 0
_refine_ls_restrained_S_all 0.961
_refine_ls_R_factor_all 0.2345
_refine_ls_R_factor_gt 0.1249
_refine_ls_shift/su_max 10.489
_refine_ls_shift/su_mean 0.643
_refine_ls_structure_factor_coef Fsqd
_refine_ls_weighting_details 'calc w=1/[\s^2^(Fo^2^)+(0.1202P)^2^+0.0000P] where P=(Fo^2^+2Fc^2^)/3'
_refine_ls_weighting_scheme calc
_refine_ls_wR_factor_gt 0.2262
_refine_ls_wR_factor_ref 0.2884
_reflns_number_gt 5737
_reflns_number_total 13992
_reflns_threshold_expression >2sigma(I)
_cod_data_source_file c3ob25777k.txt
_cod_data_source_block DP6O
_cod_depositor_comments
;
The following automatic conversions were performed:
'_atom_site_symetry_multiplicity' tag replaced with
'_atom_site_symmetry_multiplicity'.

Automatic conversion script
Id: cif_correct_tags 1440 2010-10-19 06:21:57Z saulius 

The following automatic conversions were performed:

'_symmetry_cell_setting' value 'Orthorhombic' changed to
'orthorhombic' according to
/home/saulius/struct/CIF-dictionaries/cif_core.dic dictionary named
'cif_core.dic' version 2.4.2 from 2011-04-26.

Automatic conversion script
Id: cif_fix_values 1891 2012-01-12 08:04:46Z andrius 
;
_cod_original_sg_symbol_H-M P2(1)2(1)2(1)
_cod_original_formula_sum 'C58 H88 N8 O12.50'
_cod_database_code 7152980

loop_
_symmetry_equiv_pos_as_xyz
'x, y, z'
'-x+1/2, -y, z+1/2'
'-x, y+1/2, -z+1/2'
'x+1/2, -y+1/2, -z'

loop_
_atom_site_label
_atom_site_type_symbol
_atom_site_fract_x
_atom_site_fract_y
_atom_site_fract_z
_atom_site_U_iso_or_equiv
_atom_site_adp_type
_atom_site_occupancy
_atom_site_symmetry_multiplicity
_atom_site_calc_flag
_atom_site_refinement_flags
C11 C 0.4000(11) 1.0703(10) 0.4289(7) 0.117(8) Uani 1 1 d .
H11A H 0.3839 1.0997 0.4096 0.175 Uiso 1 1 calc R
H11B H 0.4157 1.0846 0.4582 0.175 Uiso 1 1 calc R
H11C H 0.3618 1.0452 0.4340 0.175 Uiso 1 1 calc R
C12 C 0.4905(13) 1.0000(11) 0.4387(7) 0.123(10) Uani 1 1 d .
H12B H 0.5327 0.9848 0.4253 0.185 Uiso 1 1 calc R
H12C H 0.4566 0.9715 0.4438 0.185 Uiso 1 1 calc R
H12D H 0.5019 1.0171 0.4677 0.185 Uiso 1 1 calc R
C13 C 0.5173(14) 1.0838(10) 0.3966(8) 0.136(9) Uani 1 1 d .
H13A H 0.5579 1.0662 0.3832 0.205 Uiso 1 1 calc R
H13B H 0.5306 1.1008 0.4253 0.205 Uiso 1 1 calc R
H13C H 0.4998 1.1109 0.3754 0.205 Uiso 1 1 calc R
C14 C 0.4595(13) 1.0418(10) 0.4058(9) 0.079(7) Uani 1 1 d .
O10 O 0.5411(7) 0.9885(6) 0.3384(5) 0.096(5) Uani 1 1 d .
C10' C 0.4749(12) 0.9906(8) 0.3348(7) 0.052(5) Uani 1 1 d .
O10' O 0.4353(6) 1.0173(6) 0.3650(5) 0.068(4) Uani 1 1 d .
N11 N 0.4388(7) 0.9690(6) 0.3016(5) 0.049(4) Uani 1 1 d .
H11 H 0.3935 0.9695 0.3045 0.059 Uiso 1 1 calc R
C11A C 0.4658(8) 0.9450(7) 0.2615(6) 0.034(5) Uani 1 1 d .
H11D H 0.5172 0.9506 0.2617 0.040 Uiso 1 1 calc R
C11' C 0.4371(9) 0.9721(6) 0.2182(5) 0.018(4) Uani 1 1 d .
O11 O 0.3735(6) 0.9796(4) 0.2167(4) 0.050(3) Uani 1 1 d .
C11B C 0.4528(10) 0.8822(7) 0.2585(6) 0.060(5) Uani 1 1 d .
H11E H 0.4022 0.8758 0.2611 0.072 Uiso 1 1 calc R
H11F H 0.4673 0.8700 0.2280 0.072 Uiso 1 1 calc R
C11G C 0.4888(11) 0.8482(7) 0.2934(7) 0.074(6) Uani 1 1 d .
H11G H 0.4841 0.8669 0.3233 0.089 Uiso 1 1 calc R
C11D C 0.4549(15) 0.7923(10) 0.2990(9) 0.153(11) Uani 1 1 d .
H11H H 0.4052 0.7965 0.3051 0.229 Uiso 1 1 calc R
H11I H 0.4768 0.7735 0.3245 0.229 Uiso 1 1 calc R
H11J H 0.4613 0.7717 0.2710 0.229 Uiso 1 1 calc R
C11E C 0.5643(11) 0.8400(9) 0.2855(9) 0.134(9) Uani 1 1 d .
H11K H 0.5837 0.8188 0.3105 0.201 Uiso 1 1 calc R
H11L H 0.5877 0.8747 0.2843 0.201 Uiso 1 1 calc R
H11M H 0.5712 0.8212 0.2567 0.201 Uiso 1 1 calc R
N12 N 0.4833(6) 0.9876(5) 0.1865(4) 0.028(3) Uani 1 1 d .
H12 H 0.5260 0.9760 0.1893 0.034 Uiso 1 1 calc R
C12A C 0.4681(8) 1.0221(6) 0.1480(5) 0.031(4) Uani 1 1 d .
H12A H 0.4164 1.0242 0.1460 0.037 Uiso 1 1 calc R
C12' C 0.4930(10) 0.9986(6) 0.1025(6) 0.037(4) Uani 1 1 d .
O12 O 0.5506(6) 0.9752(5) 0.1000(4) 0.051(3) Uani 1 1 d .
C12B C 0.4942(8) 1.0808(7) 0.1544(5) 0.044(5) Uani 1 1 d .
H12E H 0.5435 1.0800 0.1637 0.053 Uiso 1 1 calc R
H12F H 0.4915 1.0995 0.1248 0.053 Uiso 1 1 calc R
C12G C 0.4532(8) 1.1127(7) 0.1896(6) 0.030(4) Uani 1 1 d .
C12D C 0.4059(9) 1.1504(7) 0.1740(6) 0.040(5) Uani 1 1 d .
H12G H 0.4004 1.1573 0.1425 0.048 Uiso 1 1 calc R
C12E C 0.3672(10) 1.1773(8) 0.2061(9) 0.073(6) Uani 1 1 d .
H12H H 0.3321 1.2007 0.1953 0.087 Uiso 1 1 calc R
C12F C 0.3748(12) 1.1734(9) 0.2515(10) 0.084(7) Uani 1 1 d .
H12I H 0.3483 1.1943 0.2721 0.101 Uiso 1 1 calc R
C12Z C 0.4250(11) 1.1362(9) 0.2666(7) 0.071(6) Uani 1 1 d .
H12Z H 0.4332 1.1319 0.2983 0.085 Uiso 1 1 calc R
C12H C 0.4621(8) 1.1061(6) 0.2357(6) 0.036(4) Uani 1 1 d .
H12J H 0.4943 1.0803 0.2464 0.043 Uiso 1 1 calc R
N13 N 0.4566(6) 1.0107(5) 0.0651(5) 0.043(4) Uani 1 1 d .
H13 H 0.4149 1.0240 0.0693 0.052 Uiso 1 1 calc R
C13A C 0.4795(9) 1.0038(7) 0.0177(6) 0.059(5) Uani 1 1 d .
H13D H 0.5291 0.9921 0.0174 0.070 Uiso 1 1 calc R
C13' C 0.4736(14) 1.0630(8) -0.0047(7) 0.058(6) Uani 1 1 d .
O13 O 0.4165(8) 1.0817(6) -0.0124(5) 0.084(5) Uani 1 1 d .
C13B C 0.4365(14) 0.9659(10) -0.0117(9) 0.105(8) Uani 1 1 d .
H13E H 0.3890 0.9813 -0.0158 0.126 Uiso 1 1 calc R
C13G C 0.4303(13) 0.9132(11) 0.0111(9) 0.143(10) Uani 1 1 d .
H13F H 0.4052 0.9173 0.0399 0.215 Uiso 1 1 calc R
H13G H 0.4767 0.8989 0.0171 0.215 Uiso 1 1 calc R
H13H H 0.4048 0.8886 -0.0088 0.215 Uiso 1 1 calc R
C13D C 0.4671(15) 0.9562(11) -0.0568(10) 0.176(12) Uani 1 1 d .
H13I H 0.4680 0.9896 -0.0741 0.264 Uiso 1 1 calc R
H13J H 0.4391 0.9298 -0.0732 0.264 Uiso 1 1 calc R
H13K H 0.5145 0.9428 -0.0532 0.264 Uiso 1 1 calc R
N14 N 0.5320(11) 1.0892(10) -0.0083(7) 0.104(7) Uani 1 1 d .
C14A C 0.5219(13) 1.1519(13) -0.0172(10) 0.124(10) Uani 1 1 d .
H14A H 0.5006 1.1597 -0.0475 0.149 Uiso 1 1 calc R
C14' C 0.4798(11) 1.1758(9) 0.0227(9) 0.068(6) Uani 1 1 d .
O14 O 0.4867(8) 1.1630(6) 0.0624(6) 0.117(6) Uani 1 1 d .
C14B C 0.597(2) 1.1752(13) -0.0125(13) 0.217(14) Uani 1 1 d .
H14B H 0.6073 1.1994 -0.0381 0.260 Uiso 1 1 calc R
H14C H 0.6015 1.1953 0.0164 0.260 Uiso 1 1 calc R
C14G C 0.6429(15) 1.1304(18) -0.0129(12) 0.222(14) Uani 1 1 d .
H14D H 0.6821 1.1378 0.0080 0.266 Uiso 1 1 calc R
H14E H 0.6621 1.1263 -0.0439 0.266 Uiso 1 1 calc R
C14D C 0.6070(13) 1.0757(12) 0.0019(11) 0.156(11) Uani 1 1 d .
H14F H 0.6236 1.0453 -0.0166 0.188 Uiso 1 1 calc R
H14G H 0.6143 1.0679 0.0346 0.188 Uiso 1 1 calc R
N15 N 0.4310(9) 1.2124(7) 0.0055(6) 0.071(5) Uani 1 1 d .
H15 H 0.4312 1.2189 -0.0239 0.086 Uiso 1 1 calc R
C15A C 0.3787(11) 1.2411(8) 0.0345(7) 0.061(6) Uani 1 1 d .
C15' C 0.3208(11) 1.2056(10) 0.0536(7) 0.064(6) Uani 1 1 d .
O15 O 0.2782(10) 1.2234(7) 0.0808(6) 0.119(6) Uani 1 1 d .
C15B C 0.3460(10) 1.2839(8) 0.0022(7) 0.072(6) Uani 1 1 d .
H15A H 0.3262 1.2654 -0.0246 0.086 Uiso 1 1 calc R
H15B H 0.3072 1.3014 0.0185 0.086 Uiso 1 1 calc R
C15G C 0.3936(15) 1.3256(10) -0.0142(9) 0.110(10) Uani 1 1 d .
H15C H 0.3670 1.3521 -0.0321 0.132 Uiso 1 1 calc R
H15D H 0.4285 1.3094 -0.0346 0.132 Uiso 1 1 calc R
C15D C 0.4310(17) 1.3543(11) 0.0252(11) 0.145(12) Uani 1 1 d .
H15E H 0.3968 1.3757 0.0425 0.174 Uiso 1 1 calc R
H15F H 0.4659 1.3791 0.0124 0.174 Uiso 1 1 calc R
C15E C 0.4672(16) 1.3154(11) 0.0580(9) 0.146(11) Uani 1 1 d .
H15G H 0.4857 1.3354 0.0844 0.175 Uiso 1 1 calc R
H15H H 0.5066 1.2981 0.0422 0.175 Uiso 1 1 calc R
C15F C 0.4152(13) 1.2718(9) 0.0749(8) 0.100(7) Uani 1 1 d .
H15I H 0.3792 1.2889 0.0940 0.119 Uiso 1 1 calc R
H15J H 0.4405 1.2459 0.0942 0.119 Uiso 1 1 calc R
N16 N 0.3150(7) 1.1538(6) 0.0373(5) 0.047(4) Uani 1 1 d .
H16 H 0.3481 1.1409 0.0200 0.056 Uiso 1 1 calc R
C16A C 0.2549(8) 1.1201(6) 0.0480(5) 0.030(4) Uani 1 1 d .
H16A H 0.2131 1.1429 0.0534 0.035 Uiso 1 1 calc R
C16' C 0.2689(9) 1.0861(6) 0.0899(5) 0.031(4) Uani 1 1 d .
O16 O 0.3233(6) 1.0582(5) 0.0940(4) 0.063(4) Uani 1 1 d .
C16B C 0.2417(10) 1.0826(9) 0.0069(7) 0.080(7) Uani 1 1 d .
H16B H 0.2833 1.0602 0.0019 0.096 Uiso 1 1 calc R
H16C H 0.2023 1.0587 0.0140 0.096 Uiso 1 1 calc R
C16G C 0.2252(15) 1.1144(12) -0.0376(11) 0.138(10) Uani 1 1 d .
H16G H 0.2649 1.1388 -0.0442 0.165 Uiso 1 1 calc R
C16D C 0.1604(14) 1.1464(13) -0.0362(9) 0.194(13) Uani 1 1 d .
H16D H 0.1667 1.1768 -0.0157 0.291 Uiso 1 1 calc R
H16E H 0.1221 1.1241 -0.0252 0.291 Uiso 1 1 calc R
H16F H 0.1495 1.1593 -0.0669 0.291 Uiso 1 1 calc R
C16E C 0.2197(17) 1.0760(15) -0.0746(11) 0.233(15) Uani 1 1 d .
H16H H 0.2646 1.0585 -0.0791 0.349 Uiso 1 1 calc R
H16I H 0.2063 1.0945 -0.1026 0.349 Uiso 1 1 calc R
H16J H 0.1846 1.0492 -0.0670 0.349 Uiso 1 1 calc R
N17 N 0.2237(6) 1.0899(5) 0.1233(5) 0.042(4) Uani 1 1 d .
H17 H 0.1876 1.1104 0.1184 0.050 Uiso 1 1 calc R
C17A C 0.2267(9) 1.0639(7) 0.1678(7) 0.051(5) Uani 1 1 d .
H17A H 0.2764 1.0591 0.1767 0.062 Uiso 1 1 calc R
C17' C 0.1905(10) 1.0070(7) 0.1647(6) 0.031(5) Uani 1 1 d .
O17 O 0.1297(6) 1.0038(4) 0.1529(4) 0.053(3) Uani 1 1 d .
C17B C 0.1900(8) 1.0982(6) 0.2037(6) 0.041(5) Uani 1 1 d .
H17B H 0.2097 1.1345 0.2016 0.049 Uiso 1 1 calc R
H17C H 0.1406 1.1008 0.1946 0.049 Uiso 1 1 calc R
C17G C 0.1911(9) 1.0827(6) 0.2534(6) 0.030(4) Uani 1 1 d .
C17D C 0.1361(9) 1.0909(6) 0.2834(7) 0.044(5) Uani 1 1 d .
H17D H 0.0936 1.1044 0.2719 0.053 Uiso 1 1 calc R
C17E C 0.1418(11) 1.0798(8) 0.3299(8) 0.062(6) Uani 1 1 d .
H17E H 0.1042 1.0879 0.3497 0.075 Uiso 1 1 calc R
C17H C 0.2531(10) 1.0613(7) 0.2731(7) 0.063(6) Uani 1 1 d .
H17H H 0.2921 1.0555 0.2539 0.076 Uiso 1 1 calc R
C17F C 0.2018(13) 1.0572(8) 0.3475(7) 0.080(6) Uani 1 1 d .
H17F H 0.2043 1.0477 0.3787 0.096 Uiso 1 1 calc R
C17Z C 0.2587(11) 1.0486(9) 0.3188(8) 0.092(7) Uani 1 1 d .
H17Z H 0.3006 1.0343 0.3305 0.110 Uiso 1 1 calc R
N18 N 0.2320(7) 0.9654(6) 0.1769(5) 0.048(4) Uani 1 1 d .
H18 H 0.2742 0.9718 0.1868 0.058 Uiso 1 1 calc R
C18A C 0.2076(9) 0.9100(8) 0.1738(6) 0.046(5) Uani 1 1 d .
H18A H 0.1565 0.9115 0.1678 0.056 Uiso 1 1 calc R
C18' C 0.2171(10) 0.8800(10) 0.2174(10) 0.065(6) Uani 1 1 d .
O18 O 0.2021(9) 0.8329(7) 0.2238(7) 0.136(7) Uani 1 1 d .
C18B C 0.2405(9) 0.8798(8) 0.1337(8) 0.069(6) Uani 1 1 d .
H18B H 0.2185 0.8437 0.1329 0.083 Uiso 1 1 calc R
C18G C 0.3188(10) 0.8712(8) 0.1409(8) 0.105(7) Uani 1 1 d .
H18C H 0.3263 0.8524 0.1697 0.158 Uiso 1 1 calc R
H18D H 0.3423 0.9057 0.1418 0.158 Uiso 1 1 calc R
H18E H 0.3374 0.8498 0.1158 0.158 Uiso 1 1 calc R
C18D C 0.2274(10) 0.9054(9) 0.0875(8) 0.098(8) Uani 1 1 d .
H18F H 0.1774 0.9102 0.0831 0.148 Uiso 1 1 calc R
H18G H 0.2458 0.8823 0.0635 0.148 Uiso 1 1 calc R
H18H H 0.2506 0.9401 0.0863 0.148 Uiso 1 1 calc R
O1M O 0.2396(7) 0.9084(6) 0.2523(6) 0.080(4) Uani 1 1 d .
C1M C 0.2504(11) 0.8827(9) 0.2972(7) 0.107(7) Uani 1 1 d .
H1M1 H 0.2619 0.9100 0.3198 0.161 Uiso 1 1 calc R
H1M2 H 0.2885 0.8570 0.2950 0.161 Uiso 1 1 calc R
H1M3 H 0.2079 0.8642 0.3063 0.161 Uiso 1 1 calc R
C21 C 0.6903(17) 0.8551(13) -0.0866(9) 0.219(13) Uani 1 1 d .
H21A H 0.7308 0.8770 -0.0792 0.329 Uiso 1 1 calc R
H21B H 0.6480 0.8734 -0.0768 0.329 Uiso 1 1 calc R
H21C H 0.6885 0.8490 -0.1195 0.329 Uiso 1 1 calc R
C22 C 0.6405(14) 0.7644(11) -0.0705(8) 0.181(11) Uani 1 1 d .
H22A H 0.6517 0.7313 -0.0544 0.271 Uiso 1 1 calc R
H22B H 0.6365 0.7571 -0.1032 0.271 Uiso 1 1 calc R
H22C H 0.5964 0.7786 -0.0591 0.271 Uiso 1 1 calc R
C23 C 0.7623(16) 0.7816(12) -0.0852(8) 0.199(12) Uani 1 1 d .
H23A H 0.7711 0.7454 -0.0741 0.299 Uiso 1 1 calc R
H23B H 0.8016 0.8046 -0.0772 0.299 Uiso 1 1 calc R
H23C H 0.7565 0.7810 -0.1183 0.299 Uiso 1 1 calc R
C24 C 0.6957(16) 0.8035(12) -0.0628(12) 0.123(10) Uani 1 1 d .
O20 O 0.6105(13) 0.8542(10) 0.0043(7) 0.168(9) Uani 1 1 d .
C20' C 0.6655(15) 0.8345(10) 0.0136(10) 0.073(7) Uani 1 1 d .
O20' O 0.7117(9) 0.8116(7) -0.0152(6) 0.109(5) Uani 1 1 d .
N21 N 0.6864(9) 0.8302(7) 0.0566(7) 0.080(6) Uani 1 1 d .
H21 H 0.7237 0.8110 0.0618 0.097 Uiso 1 1 calc R
C21A C 0.6538(11) 0.8538(8) 0.0947(6) 0.049(6) Uani 1 1 d .
H21D H 0.6153 0.8770 0.0833 0.059 Uiso 1 1 calc R
C21' C 0.7047(9) 0.8892(7) 0.1220(5) 0.028(4) Uani 1 1 d .
O21 O 0.7680(6) 0.8759(5) 0.1243(4) 0.053(3) Uani 1 1 d .
C21B C 0.6218(10) 0.8116(8) 0.1282(7) 0.073(6) Uani 1 1 d .
H21E H 0.6587 0.7862 0.1370 0.088 Uiso 1 1 calc R
H21F H 0.6066 0.8303 0.1561 0.088 Uiso 1 1 calc R
C21G C 0.5589(16) 0.7791(12) 0.1092(10) 0.107(9) Uani 1 1 d .
H21G H 0.5697 0.7648 0.0782 0.129 Uiso 1 1 calc R
C21D C 0.5420(17) 0.7361(13) 0.1400(11) 0.219(15) Uani 1 1 d .
H21H H 0.5809 0.7109 0.1412 0.329 Uiso 1 1 calc R
H21I H 0.5004 0.7176 0.1291 0.329 Uiso 1 1 calc R
H21J H 0.5334 0.7505 0.1704 0.329 Uiso 1 1 calc R
C21E C 0.4971(14) 0.8117(11) 0.1078(10) 0.165(11) Uani 1 1 d .
H21K H 0.5066 0.8442 0.0904 0.248 Uiso 1 1 calc R
H21L H 0.4835 0.8212 0.1389 0.248 Uiso 1 1 calc R
H21M H 0.4595 0.7918 0.0932 0.248 Uiso 1 1 calc R
N22 N 0.6784(6) 0.9318(5) 0.1432(4) 0.023(3) Uani 1 1 d .
H22 H 0.6332 0.9357 0.1432 0.028 Uiso 1 1 calc R
C22A C 0.7208(7) 0.9726(6) 0.1666(5) 0.027(4) Uani 1 1 d .
H22D H 0.7691 0.9586 0.1700 0.033 Uiso 1 1 calc R
C22' C 0.6919(9) 0.9847(6) 0.2141(5) 0.026(4) Uani 1 1 d .
O22 O 0.6275(6) 0.9891(5) 0.2216(4) 0.053(3) Uani 1 1 d .
C22B C 0.7238(8) 1.0254(7) 0.1380(5) 0.042(5) Uani 1 1 d .
H22E H 0.6758 1.0376 0.1321 0.051 Uiso 1 1 calc R
H22F H 0.7473 1.0532 0.1563 0.051 Uiso 1 1 calc R
C22G C 0.7612(9) 1.0196(7) 0.0930(6) 0.039(5) Uani 1 1 d .
C22D C 0.7299(10) 0.9964(7) 0.0550(6) 0.051(5) Uani 1 1 d .
H22G H 0.6836 0.9839 0.0579 0.062 Uiso 1 1 calc R
C22E C 0.7629(13) 0.9905(9) 0.0128(7) 0.079(7) Uani 1 1 d .
H22H H 0.7396 0.9755 -0.0126 0.095 Uiso 1 1 calc R
C22F C 0.8338(13) 1.0084(10) 0.0098(9) 0.079(7) Uani 1 1 d .
H22I H 0.8583 1.0041 -0.0180 0.095 Uiso 1 1 calc R
C22Z C 0.8662(10) 1.0312(8) 0.0455(8) 0.066(6) Uani 1 1 d .
H22Z H 0.9122 1.0442 0.0423 0.079 Uiso 1 1 calc R
C22H C 0.8317(9) 1.0356(6) 0.0875(6) 0.037(4) Uani 1 1 d .
H22J H 0.8560 1.0497 0.1129 0.045 Uiso 1 1 calc R
N23 N 0.7380(7) 0.9949(5) 0.2475(4) 0.037(4) Uani 1 1 d .
H23 H 0.7816 0.9882 0.2409 0.044 Uiso 1 1 calc R
C23A C 0.7248(8) 1.0156(6) 0.2929(5) 0.034(4) Uani 1 1 d .
H23D H 0.6737 1.0210 0.2967 0.041 Uiso 1 1 calc R
C23' C 0.7620(9) 1.0715(6) 0.2947(5) 0.029(4) Uani 1 1 d .
O23 O 0.8250(6) 1.0739(4) 0.2983(4) 0.049(3) Uani 1 1 d .
C23B C 0.7511(9) 0.9801(8) 0.3316(6) 0.050(5) Uani 1 1 d .
H23E H 0.8026 0.9766 0.3282 0.060 Uiso 1 1 calc R
C23G C 0.7366(11) 1.0024(8) 0.3787(7) 0.091(7) Uani 1 1 d .
H23F H 0.7558 0.9784 0.4017 0.136 Uiso 1 1 calc R
H23G H 0.6863 1.0056 0.3831 0.136 Uiso 1 1 calc R
H23H H 0.7581 1.0376 0.3815 0.136 Uiso 1 1 calc R
C23D C 0.7180(10) 0.9208(8) 0.3292(6) 0.078(6) Uani 1 1 d .
H23I H 0.7261 0.9055 0.2990 0.118 Uiso 1 1 calc R
H23J H 0.6679 0.9228 0.3349 0.118 Uiso 1 1 calc R
H23K H 0.7398 0.8981 0.3523 0.118 Uiso 1 1 calc R
N24 N 0.7212(7) 1.1157(6) 0.2868(5) 0.043(4) Uani 1 1 d .
C24A C 0.7583(10) 1.1675(7) 0.2733(7) 0.055(5) Uani 1 1 d .
H24A H 0.7872 1.1813 0.2990 0.066 Uiso 1 1 calc R
C24' C 0.8035(9) 1.1568(7) 0.2310(6) 0.034(5) Uani 1 1 d .
O24 O 0.7834(6) 1.1266(5) 0.2007(4) 0.065(4) Uani 1 1 d .
C24B C 0.6968(11) 1.2067(9) 0.2626(8) 0.085(7) Uani 1 1 d .
H24B H 0.7029 1.2405 0.2796 0.102 Uiso 1 1 calc R
H24C H 0.6957 1.2151 0.2296 0.102 Uiso 1 1 calc R
C24G C 0.6323(15) 1.1808(11) 0.2762(13) 0.200(14) Uani 1 1 d .
H24D H 0.5952 1.1894 0.2541 0.240 Uiso 1 1 calc R
H24E H 0.6177 1.1941 0.3065 0.240 Uiso 1 1 calc R
C24D C 0.6428(8) 1.1215(8) 0.2781(7) 0.066(5) Uani 1 1 d .
H24F H 0.6294 1.1045 0.2490 0.079 Uiso 1 1 calc R
H24G H 0.6156 1.1054 0.3032 0.079 Uiso 1 1 calc R
N25 N 0.8684(6) 1.1798(5) 0.2321(4) 0.031(3) Uani 1 1 d .
H25 H 0.8799 1.1981 0.2564 0.038 Uiso 1 1 calc R
C25A C 0.9199(7) 1.1760(6) 0.1950(6) 0.028(4) Uani 1 1 d .
C25' C 0.9555(9) 1.1176(7) 0.1960(7) 0.041(5) Uani 1 1 d .
O25 O 0.9958(8) 1.1059(5) 0.1643(5) 0.079(4) Uani 1 1 d .
C25B C 0.9808(8) 1.2163(7) 0.2058(5) 0.047(5) Uani 1 1 d .
H25A H 0.9954 1.2124 0.2379 0.057 Uiso 1 1 calc R
H25B H 1.0212 1.2083 0.1861 0.057 Uiso 1 1 calc R
C25G C 0.9558(11) 1.2749(8) 0.1970(8) 0.075(6) Uani 1 1 d .
H25C H 0.9205 1.2844 0.2201 0.091 Uiso 1 1 calc R
H25D H 0.9957 1.2994 0.2010 0.091 Uiso 1 1 calc R
C25D C 0.9255(12) 1.2832(8) 0.1503(7) 0.072(6) Uani 1 1 d .
H25E H 0.9622 1.2787 0.1270 0.086 Uiso 1 1 calc R
H25F H 0.9071 1.3200 0.1478 0.086 Uiso 1 1 calc R
C25E C 0.8677(12) 1.2437(9) 0.1416(7) 0.083(7) Uani 1 1 d .
H25G H 0.8496 1.2487 0.1104 0.099 Uiso 1 1 calc R
H25H H 0.8293 1.2504 0.1632 0.099 Uiso 1 1 calc R
C25F C 0.8929(9) 1.1866(7) 0.1472(6) 0.047(5) Uani 1 1 d .
H25I H 0.9304 1.1796 0.1249 0.056 Uiso 1 1 calc R
H25J H 0.8542 1.1619 0.1405 0.056 Uiso 1 1 calc R
N26 N 0.9439(6) 1.0832(5) 0.2305(5) 0.037(4) Uani 1 1 d .
H26 H 0.9159 1.0926 0.2527 0.044 Uiso 1 1 calc R
C26A C 0.9776(9) 1.0291(6) 0.2321(5) 0.035(5) Uani 1 1 d .
H26A H 1.0279 1.0328 0.2242 0.042 Uiso 1 1 calc R
C26' C 0.9429(8) 0.9905(6) 0.1981(5) 0.016(4) Uani 1 1 d .
O26 O 0.8781(5) 0.9794(4) 0.2036(3) 0.036(3) Uani 1 1 d .
C26B C 0.9711(8) 1.0080(6) 0.2808(6) 0.038(5) Uani 1 1 d .
H26B H 0.9223 1.0121 0.2907 0.045 Uiso 1 1 calc R
H26C H 1.0000 1.0305 0.3010 0.045 Uiso 1 1 calc R
C26G C 0.9931(9) 0.9479(7) 0.2879(6) 0.044(5) Uani 1 1 d .
H26G H 0.9658 0.9252 0.2664 0.053 Uiso 1 1 calc R
C26D C 1.0710(11) 0.9405(9) 0.2776(8) 0.103(8) Uani 1 1 d .
H26D H 1.0805 0.9517 0.2463 0.154 Uiso 1 1 calc R
H26E H 1.0835 0.9029 0.2813 0.154 Uiso 1 1 calc R
H26F H 1.0984 0.9622 0.2987 0.154 Uiso 1 1 calc R
C26E C 0.9783(11) 0.9296(8) 0.3361(7) 0.085(7) Uani 1 1 d .
H26H H 0.9288 0.9344 0.3428 0.128 Uiso 1 1 calc R
H26I H 1.0059 0.9508 0.3575 0.128 Uiso 1 1 calc R
H26J H 0.9905 0.8919 0.3392 0.128 Uiso 1 1 calc R
N27 N 0.9808(6) 0.9696(5) 0.1650(4) 0.025(3) Uani 1 1 d .
H27 H 1.0229 0.9822 0.1614 0.030 Uiso 1 1 calc R
C27A C 0.9592(8) 0.9279(6) 0.1341(5) 0.029(4) Uani 1 1 d .
H27A H 0.9092 0.9345 0.1268 0.035 Uiso 1 1 calc R
C27' C 0.9634(10) 0.8719(7) 0.1572(6) 0.031(4) Uani 1 1 d .
O27 O 1.0210(6) 0.8561(4) 0.1732(4) 0.061(4) Uani 1 1 d .
C27B C 0.9978(8) 0.9273(6) 0.0895(5) 0.038(4) Uani 1 1 d .
H27B H 0.9911 0.9622 0.0744 0.045 Uiso 1 1 calc R
H27C H 1.0479 0.9234 0.0960 0.045 Uiso 1 1 calc R
C27G C 0.9766(11) 0.8841(8) 0.0569(6) 0.053(5) Uani 1 1 d .
C27D C 0.9079(11) 0.8816(9) 0.0406(7) 0.068(6) Uani 1 1 d .
H27D H 0.8750 0.9071 0.0507 0.081 Uiso 1 1 calc R
C27E C 0.8867(12) 0.8405(11) 0.0085(8) 0.081(7) Uani 1 1 d .
H27E H 0.8401 0.8380 -0.0016 0.097 Uiso 1 1 calc R
C27F C 0.9356(18) 0.8058(10) -0.0064(8) 0.098(8) Uani 1 1 d .
H27F H 0.9232 0.7803 -0.0288 0.118 Uiso 1 1 calc R
C27Z C 1.0017(18) 0.8063(11) 0.0094(10) 0.127(10) Uani 1 1 d .
H27Z H 1.0329 0.7795 -0.0006 0.153 Uiso 1 1 calc R
C27H C 1.0269(13) 0.8472(10) 0.0418(8) 0.102(8) Uani 1 1 d .
H27H H 1.0737 0.8485 0.0518 0.123 Uiso 1 1 calc R
N28 N 0.9041(7) 0.8447(5) 0.1617(5) 0.035(4) Uani 1 1 d .
H28 H 0.8668 0.8586 0.1494 0.042 Uiso 1 1 calc R
C28A C 0.8960(10) 0.7934(8) 0.1857(7) 0.052(5) Uani 1 1 d .
H28A H 0.9352 0.7907 0.2079 0.062 Uiso 1 1 calc R
C28' C 0.9054(15) 0.7478(10) 0.1512(9) 0.083(7) Uani 1 1 d .
O28 O 0.9521(10) 0.7148(8) 0.1504(7) 0.149(7) Uani 1 1 d .
C28B C 0.8300(10) 0.7882(8) 0.2126(7) 0.059(6) Uani 1 1 d .
H28B H 0.7903 0.7929 0.1911 0.071 Uiso 1 1 calc R
C28G C 0.8256(12) 0.8317(9) 0.2481(8) 0.117(9) Uani 1 1 d .
H28C H 0.7801 0.8305 0.2629 0.176 Uiso 1 1 calc R
H28D H 0.8319 0.8665 0.2335 0.176 Uiso 1 1 calc R
H28E H 0.8621 0.8264 0.2710 0.176 Uiso 1 1 calc R
C28D C 0.8228(11) 0.7313(9) 0.2352(8) 0.116(8) Uani 1 1 d .
H28F H 0.8229 0.7039 0.2115 0.174 Uiso 1 1 calc R
H28G H 0.7792 0.7295 0.2523 0.174 Uiso 1 1 calc R
H28H H 0.8619 0.7253 0.2560 0.174 Uiso 1 1 calc R
O2M O 0.8561(11) 0.7490(6) 0.1197(7) 0.128(6) Uani 1 1 d .
C2M C 0.8645(14) 0.7069(10) 0.0846(9) 0.173(10) Uani 1 1 d .
H2M1 H 0.8285 0.7109 0.0613 0.259 Uiso 1 1 calc R
H2M2 H 0.8604 0.6717 0.0989 0.259 Uiso 1 1 calc R
H2M3 H 0.9104 0.7102 0.0704 0.259 Uiso 1 1 calc R
O1W O 0.0929(9) 1.1535(9) 0.0995(7) 0.200(8) Uani 1 1 d .
O2W O 0.8984(7) 1.2504(6) 0.3122(5) 0.102(5) Uani 1 1 d .
O3W O 0.0610(13) 1.0793(14) 0.0777(10) 0.096(13) Uani 0.43(2) 1 d P
O3Wa O 0.1603(13) 1.2503(12) 0.1253(10) 0.153(13) Uani 0.57(2) 1 d P

loop_
_atom_site_aniso_label
_atom_site_aniso_U_11
_atom_site_aniso_U_22
_atom_site_aniso_U_33
_atom_site_aniso_U_23
_atom_site_aniso_U_13
_atom_site_aniso_U_12
C11 0.093(19) 0.18(2) 0.078(16) -0.053(16) 0.016(15) 0.011(17)
C12 0.14(2) 0.16(3) 0.072(16) -0.013(19) -0.009(17) 0.00(2)
C13 0.16(2) 0.11(2) 0.14(2) -0.041(19) -0.05(2) 0.02(2)
C14 0.082(18) 0.072(18) 0.084(19) 0.006(16) 0.020(16) 0.012(16)
O10 0.048(9) 0.147(13) 0.092(11) -0.043(10) -0.015(8) -0.005(9)
C10' 0.065(16) 0.039(13) 0.051(15) -0.022(12) 0.000(14) 0.006(13)
O10' 0.057(8) 0.093(10) 0.053(9) -0.044(9) -0.019(8) 0.003(8)
N11 0.037(9) 0.083(12) 0.027(9) -0.026(9) -0.006(8) -0.003(9)
C11A 0.013(10) 0.041(13) 0.046(12) -0.005(11) -0.018(9) -0.011(9)
C11' 0.018(10) 0.020(10) 0.015(10) 0.008(8) 0.003(9) -0.012(8)
O11 0.013(8) 0.067(8) 0.071(8) 0.003(6) -0.001(7) 0.002(7)
C11B 0.049(13) 0.048(13) 0.085(15) 0.005(11) -0.010(11) 0.009(11)
C11G 0.071(15) 0.043(13) 0.108(17) 0.015(12) -0.029(13) -0.023(12)
C11D 0.14(3) 0.10(2) 0.22(3) 0.04(2) -0.04(2) -0.03(2)
C11E 0.090(17) 0.094(18) 0.22(3) -0.004(17) -0.076(17) -0.025(14)
N12 0.012(8) 0.041(9) 0.031(8) 0.011(7) 0.001(7) 0.000(7)
C12A 0.028(10) 0.039(11) 0.025(10) 0.001(9) 0.001(8) -0.007(9)
C12' 0.039(11) 0.037(11) 0.035(13) -0.006(9) -0.016(10) 0.000(9)
O12 0.021(7) 0.066(9) 0.066(8) -0.005(7) -0.004(6) 0.022(7)
C12B 0.043(11) 0.055(12) 0.036(10) 0.011(9) -0.014(9) -0.009(10)
C12G 0.011(9) 0.036(11) 0.044(14) -0.005(10) 0.001(9) -0.002(9)
C12D 0.034(11) 0.044(12) 0.041(11) 0.022(10) 0.009(10) 0.017(10)
C12E 0.051(13) 0.070(15) 0.098(17) -0.012(15) -0.007(15) 0.009(12)
C12F 0.054(16) 0.061(16) 0.14(3) -0.043(16) 0.002(17) 0.020(13)
C12Z 0.074(15) 0.081(17) 0.057(13) -0.050(13) -0.017(13) 0.013(14)
C12H 0.039(10) 0.032(11) 0.035(12) 0.008(10) -0.017(10) 0.012(8)
N13 0.022(8) 0.072(10) 0.036(10) 0.000(9) 0.000(8) 0.012(8)
C13A 0.064(12) 0.053(15) 0.059(14) -0.010(12) -0.015(11) 0.024(11)
C13' 0.021(18) 0.102(17) 0.049(14) 0.006(12) 0.017(14) -0.001(15)
O13 0.043(10) 0.123(13) 0.086(11) 0.022(9) -0.007(9) 0.017(9)
C13B 0.16(2) 0.09(2) 0.065(19) -0.008(17) 0.037(17) 0.015(17)
C13G 0.13(2) 0.17(3) 0.13(2) -0.02(2) -0.029(18) -0.02(2)
C13D 0.23(3) 0.18(3) 0.12(3) -0.07(2) 0.02(2) 0.02(2)
N14 0.055(16) 0.13(2) 0.128(16) 0.055(14) 0.037(13) 0.010(15)
C14A 0.044(17) 0.15(3) 0.18(3) 0.07(2) 0.003(18) -0.011(19)
C14' 0.034(13) 0.078(17) 0.092(18) 0.022(15) 0.007(14) -0.010(12)
O14 0.107(13) 0.140(14) 0.104(13) 0.066(12) -0.038(12) -0.011(10)
C14B 0.17(4) 0.15(3) 0.33(4) 0.09(3) 0.07(3) 0.03(3)
C14G 0.06(2) 0.27(4) 0.34(4) 0.07(3) 0.00(2) -0.05(3)
C14D 0.030(18) 0.15(3) 0.29(3) 0.08(2) -0.016(18) 0.015(18)
N15 0.056(11) 0.074(12) 0.083(13) 0.043(11) 0.017(11) -0.009(10)
C15A 0.070(14) 0.067(15) 0.047(14) 0.007(13) 0.000(12) 0.001(13)
C15' 0.073(15) 0.060(17) 0.059(16) 0.016(13) 0.029(12) -0.019(14)
O15 0.119(16) 0.118(15) 0.120(15) -0.015(12) 0.057(13) -0.006(12)
C15B 0.089(15) 0.054(14) 0.074(16) 0.016(12) 0.010(13) -0.021(12)
C15G 0.16(3) 0.061(19) 0.11(2) 0.039(17) -0.06(2) 0.008(18)
C15D 0.21(3) 0.10(2) 0.13(3) 0.05(2) -0.01(2) -0.03(2)
C15E 0.20(3) 0.12(2) 0.12(2) 0.011(19) -0.04(2) -0.06(2)
C15F 0.123(19) 0.080(18) 0.10(2) 0.034(16) -0.021(16) -0.006(16)
N16 0.039(10) 0.049(11) 0.053(10) 0.007(9) 0.000(8) 0.018(9)
C16A 0.005(10) 0.048(9) 0.036(10) 0.005(8) 0.008(8) 0.006(9)
C16' 0.009(10) 0.042(11) 0.040(11) 0.019(9) -0.006(9) 0.008(9)
O16 0.022(7) 0.093(10) 0.075(9) 0.014(8) 0.007(7) 0.023(7)
C16B 0.055(14) 0.13(2) 0.052(16) 0.020(17) 0.009(13) 0.001(14)
C16G 0.11(2) 0.17(3) 0.13(3) -0.06(2) -0.057(19) 0.00(2)
C16D 0.14(2) 0.31(4) 0.14(2) 0.04(2) -0.05(2) 0.09(2)
C16E 0.22(3) 0.34(4) 0.14(3) 0.06(3) -0.06(3) -0.03(3)
N17 0.027(8) 0.063(10) 0.036(9) 0.017(8) 0.016(8) 0.006(7)
C17A 0.031(11) 0.058(12) 0.066(15) 0.006(12) 0.011(11) 0.002(10)
C17' 0.021(11) 0.010(12) 0.061(13) -0.002(10) 0.008(10) -0.002(10)
O17 0.009(7) 0.057(8) 0.094(9) -0.012(7) -0.005(7) 0.000(6)
C17B 0.018(10) 0.042(11) 0.062(15) 0.007(11) 0.008(10) -0.020(9)
C17G 0.020(10) 0.030(10) 0.041(12) -0.004(9) -0.002(10) -0.002(9)
C17D 0.035(11) 0.031(11) 0.065(14) -0.006(10) -0.001(11) -0.007(9)
C17E 0.062(15) 0.082(16) 0.043(16) -0.005(13) 0.024(13) -0.010(13)
C17H 0.062(14) 0.084(16) 0.044(13) -0.029(12) 0.023(12) 0.009(12)
C17F 0.098(17) 0.091(16) 0.052(15) 0.024(12) -0.030(15) 0.005(14)
C17Z 0.061(16) 0.149(19) 0.065(17) -0.020(14) 0.008(13) 0.050(14)
N18 0.030(9) 0.032(10) 0.082(11) 0.005(8) -0.009(8) 0.001(9)
C18A 0.012(11) 0.065(15) 0.062(13) -0.005(12) -0.005(10) 0.003(10)
C18' 0.007(11) 0.067(18) 0.12(2) 0.012(18) -0.004(13) -0.005(12)
O18 0.163(16) 0.046(11) 0.198(18) 0.029(12) -0.018(14) -0.005(11)
C18B 0.019(12) 0.069(14) 0.119(18) -0.011(14) 0.000(12) -0.020(10)
C18G 0.072(16) 0.103(17) 0.14(2) -0.041(15) 0.006(14) 0.012(13)
C18D 0.070(14) 0.114(19) 0.11(2) -0.037(17) 0.017(15) -0.016(14)
O1M 0.063(10) 0.100(12) 0.078(11) 0.037(10) 0.000(9) -0.018(9)
C1M 0.091(17) 0.123(17) 0.107(18) 0.018(15) -0.002(14) -0.004(14)
C21 0.42(4) 0.15(3) 0.08(2) 0.00(2) 0.07(2) -0.02(3)
C22 0.20(2) 0.26(3) 0.09(2) -0.03(2) -0.033(19) -0.11(2)
C23 0.25(3) 0.26(3) 0.09(2) -0.10(2) 0.06(2) -0.04(3)
C24 0.13(2) 0.13(2) 0.11(3) -0.02(2) 0.06(2) -0.11(2)
O20 0.144(19) 0.25(2) 0.112(17) 0.002(15) -0.025(16) 0.054(18)
C20' 0.093(19) 0.076(19) 0.05(2) -0.039(16) 0.045(18) -0.039(16)
O20' 0.137(14) 0.144(15) 0.047(11) -0.044(10) -0.002(11) -0.022(11)
N21 0.115(15) 0.094(14) 0.032(12) -0.030(11) -0.007(12) 0.012(12)
C21A 0.082(15) 0.041(13) 0.025(13) -0.003(11) -0.016(12) 0.004(12)
C21' 0.026(12) 0.031(12) 0.026(11) -0.009(10) -0.012(9) 0.009(10)
O21 0.027(8) 0.064(8) 0.069(8) -0.019(7) -0.025(6) 0.019(7)
C21B 0.080(15) 0.059(16) 0.080(16) -0.014(13) -0.021(14) -0.005(13)
C21G 0.09(2) 0.10(2) 0.12(2) -0.005(19) -0.04(2) -0.01(2)
C21D 0.28(4) 0.15(3) 0.23(3) 0.10(3) -0.06(3) -0.10(3)
C21E 0.08(2) 0.18(3) 0.24(3) -0.02(2) -0.02(2) -0.04(2)
N22 0.019(8) 0.025(8) 0.025(8) -0.011(7) 0.003(6) 0.001(7)
C22A 0.025(9) 0.039(11) 0.018(10) -0.004(9) 0.016(8) -0.009(9)
C22' 0.014(10) 0.042(11) 0.021(11) 0.006(9) -0.014(9) 0.002(9)
O22 0.024(7) 0.084(9) 0.050(8) -0.010(7) -0.002(6) 0.003(7)
C22B 0.029(11) 0.053(13) 0.044(12) -0.005(10) 0.010(10) -0.006(10)
C22G 0.034(12) 0.046(12) 0.038(13) 0.000(10) -0.007(11) 0.011(10)
C22D 0.059(13) 0.063(14) 0.032(12) 0.002(11) -0.004(12) -0.002(11)
C22E 0.088(18) 0.105(19) 0.045(16) -0.012(14) -0.011(14) 0.010(15)
C22F 0.056(17) 0.093(19) 0.09(2) 0.031(16) 0.022(15) 0.041(15)
C22Z 0.037(13) 0.088(16) 0.072(18) 0.019(13) 0.004(14) -0.036(12)
C22H 0.034(12) 0.034(10) 0.044(12) 0.011(9) 0.008(10) -0.010(9)
N23 0.032(9) 0.057(10) 0.022(9) 0.002(8) -0.003(8) 0.013(8)
C23A 0.028(9) 0.044(11) 0.031(11) 0.006(10) 0.003(9) 0.000(9)
C23' 0.021(10) 0.026(11) 0.040(11) -0.003(9) 0.012(9) 0.010(10)
O23 0.021(8) 0.047(8) 0.080(9) 0.009(7) 0.002(7) 0.002(7)
C23B 0.045(12) 0.065(15) 0.040(13) -0.012(12) 0.014(10) -0.007(11)
C23G 0.127(18) 0.071(15) 0.074(17) 0.018(13) -0.015(15) -0.014(14)
C23D 0.084(15) 0.070(15) 0.081(15) 0.017(13) -0.007(13) 0.012(14)
N24 0.014(9) 0.048(10) 0.065(10) 0.000(8) 0.021(8) -0.001(8)
C24A 0.046(13) 0.038(13) 0.082(15) 0.002(11) -0.003(12) -0.016(12)
C24' 0.019(12) 0.042(13) 0.041(12) 0.004(10) 0.018(11) 0.000(10)
O24 0.074(9) 0.053(9) 0.067(9) -0.034(8) -0.008(8) -0.026(7)
C24B 0.022(14) 0.097(18) 0.14(2) 0.000(15) 0.015(14) 0.005(15)
C24G 0.08(3) 0.08(2) 0.44(4) 0.00(3) -0.02(3) 0.05(2)
C24D 0.026(13) 0.056(14) 0.116(15) -0.008(12) 0.006(11) -0.011(11)
N25 0.011(8) 0.028(8) 0.055(9) -0.007(7) 0.002(8) 0.000(7)
C25A 0.008(9) 0.035(11) 0.041(11) 0.005(9) 0.002(9) -0.004(9)
C25' 0.020(11) 0.040(13) 0.063(14) 0.007(12) 0.009(10) -0.014(10)
O25 0.094(11) 0.061(10) 0.084(10) 0.021(8) 0.044(9) 0.028(8)
C25B 0.039(11) 0.058(13) 0.046(12) 0.003(10) -0.004(9) -0.012(11)
C25G 0.070(16) 0.048(16) 0.108(19) 0.000(14) 0.006(14) -0.010(13)
C25D 0.115(17) 0.046(14) 0.055(16) 0.003(12) -0.008(14) 0.029(14)
C25E 0.103(19) 0.09(2) 0.058(15) -0.004(13) -0.005(14) -0.005(18)
C25F 0.056(12) 0.023(12) 0.062(15) 0.003(10) -0.001(11) 0.006(10)
N26 0.032(9) 0.023(9) 0.054(10) 0.006(8) 0.011(8) -0.007(8)
C26A 0.028(11) 0.020(12) 0.058(12) 0.005(10) 0.002(9) 0.012(10)
C26' 0.005(10) 0.016(9) 0.026(10) -0.003(8) 0.004(8) -0.003(8)
O26 0.012(7) 0.038(7) 0.056(7) -0.015(5) 0.005(6) -0.004(6)
C26B 0.018(9) 0.039(12) 0.055(12) -0.011(10) -0.009(9) -0.013(9)
C26G 0.028(11) 0.051(13) 0.054(13) 0.008(11) -0.009(10) -0.011(10)
C26D 0.078(19) 0.083(19) 0.15(2) 0.026(16) -0.024(17) 0.021(15)
C26E 0.105(16) 0.075(15) 0.074(17) 0.016(14) 0.018(14) 0.036(13)
N27 0.011(8) 0.032(8) 0.033(8) -0.011(7) 0.011(7) 0.000(7)
C27A 0.040(11) 0.024(11) 0.024(10) 0.004(9) -0.002(9) 0.006(9)
C27' 0.012(12) 0.037(12) 0.044(12) -0.011(9) 0.003(10) -0.008(11)
O27 0.025(8) 0.049(8) 0.108(10) 0.015(7) -0.017(7) 0.000(7)
C27B 0.024(10) 0.047(11) 0.042(11) -0.007(10) 0.008(9) 0.009(9)
C27G 0.052(14) 0.076(15) 0.032(13) 0.002(12) 0.005(12) 0.019(13)
C27D 0.062(16) 0.090(17) 0.051(14) -0.015(13) 0.011(12) 0.014(13)
C27E 0.054(16) 0.108(19) 0.08(2) -0.013(16) 0.006(15) -0.013(16)
C27F 0.13(2) 0.08(2) 0.086(19) -0.057(15) 0.008(19) 0.001(19)
C27Z 0.12(3) 0.14(3) 0.12(2) -0.02(2) -0.01(2) 0.05(2)
C27H 0.09(2) 0.12(2) 0.091(18) -0.066(16) -0.016(15) 0.026(18)
N28 0.016(8) 0.018(9) 0.071(10) 0.015(8) -0.006(7) 0.008(7)
C28A 0.044(14) 0.050(15) 0.061(14) 0.001(13) -0.012(11) 0.008(12)
C28' 0.10(2) 0.042(18) 0.11(2) 0.006(17) 0.007(17) 0.012(16)
O28 0.112(14) 0.103(16) 0.23(2) -0.050(14) 0.056(13) 0.025(13)
C28B 0.033(14) 0.048(14) 0.097(16) 0.029(13) 0.022(13) 0.010(12)
C28G 0.115(19) 0.09(2) 0.15(2) 0.007(18) 0.046(17) 0.000(16)
C28D 0.077(16) 0.10(2) 0.17(2) 0.018(17) 0.011(16) 0.020(15)
O2M 0.213(19) 0.057(12) 0.113(14) -0.031(11) -0.042(14) 0.013(12)
C2M 0.25(3) 0.12(2) 0.15(2) -0.01(2) -0.04(2) -0.02(2)
O1W 0.110(14) 0.30(2) 0.188(17) 0.075(16) 0.055(12) 0.079(15)
O2W 0.120(11) 0.090(11) 0.094(12) -0.007(9) 0.013(9) -0.043(10)
O3W 0.047(19) 0.16(3) 0.08(2) 0.06(2) -0.009(16) -0.01(2)
O3Wa 0.094(19) 0.19(3) 0.18(3) -0.03(2) 0.089(18) 0.040(18)

loop_
_atom_type_symbol
_atom_type_description
_atom_type_scat_dispersion_real
_atom_type_scat_dispersion_imag
_atom_type_scat_source
C C 0.0033 0.0016 'International Tables Vol C Tables 4.2.6.8 and 6.1.1.4'
H H 0.0000 0.0000 'International Tables Vol C Tables 4.2.6.8 and 6.1.1.4'
N N 0.0061 0.0033 'International Tables Vol C Tables 4.2.6.8 and 6.1.1.4'
O O 0.0106 0.0060 'International Tables Vol C Tables 4.2.6.8 and 6.1.1.4'

loop_
_geom_angle_atom_site_label_1
_geom_angle_atom_site_label_2
_geom_angle_atom_site_label_3
_geom_angle
O10' C14 C12 111.1(19)
O10' C14 C11 109(2)
C12 C14 C11 109(2)
O10' C14 C13 112.4(19)
C12 C14 C13 107(2)
C11 C14 C13 107(2)
O10 C10' N11 124.8(19)
O10 C10' O10' 121.9(19)
N11 C10' O10' 113.2(19)
C10' O10' C14 125.5(16)
C10' N11 C11A 126.6(16)
N11 C11A C11' 111.4(14)
N11 C11A C11B 113.9(14)
C11' C11A C11B 109.5(13)
O11 C11' N12 125.9(14)
O11 C11' C11A 116.6(14)
N12 C11' C11A 117.5(14)
C11G C11B C11A 116.8(15)
C11E C11G C11B 115.2(19)
C11E C11G C11D 107.6(19)
C11B C11G C11D 113.0(17)
C11' N12 C12A 125.3(13)
N12 C12A C12' 112.7(13)
N12 C12A C12B 113.7(12)
C12' C12A C12B 111.5(12)
O12 C12' N13 121.4(15)
O12 C12' C12A 120.3(15)
N13 C12' C12A 117.6(15)
C12G C12B C12A 114.1(13)
C12H C12G C12D 119.2(16)
C12H C12G C12B 122.6(16)
C12D C12G C12B 118.2(17)
C12E C12D C12G 117.6(17)
C12F C12E C12D 126(2)
C12E C12F C12Z 116(2)
C12H C12Z C12F 120.5(19)
C12G C12H C12Z 121.1(16)
C12' N13 C13A 126.3(14)
N13 C13A C13B 116.5(17)
N13 C13A C13' 104.8(14)
C13B C13A C13' 107.5(17)
O13 C13' N14 125(2)
O13 C13' C13A 119(2)
N14 C13' C13A 116(2)
C13D C13B C13A 113(2)
C13D C13B C13G 107(2)
C13A C13B C13G 110(2)
C13' N14 C14D 134(2)
C13' N14 C14A 114(2)
C14D N14 C14A 111(2)
C14' C14A C14B 106(2)
C14' C14A N14 109(2)
C14B C14A N14 104(2)
O14 C14' N15 126(2)
O14 C14' C14A 124(2)
N15 C14' C14A 109(2)
C14G C14B C14A 106(3)
C14B C14G C14D 114(3)
N14 C14D C14G 100(2)
C14' N15 C15A 123.7(18)
N15 C15A C15' 114.7(18)
N15 C15A C15B 104.7(16)
C15' C15A C15B 109.1(17)
N15 C15A C15F 111.2(17)
C15' C15A C15F 109.3(18)
C15B C15A C15F 107.4(17)
O15 C15' N16 121(2)
O15 C15' C15A 121(2)
N16 C15' C15A 118(2)
C15G C15B C15A 115.8(18)
C15B C15G C15D 112(2)
C15G C15D C15E 113(2)
C15D C15E C15F 111(2)
C15E C15F C15A 112.7(19)
C15' N16 C16A 121.9(15)
N16 C16A C16' 110.9(12)
N16 C16A C16B 108.1(13)
C16' C16A C16B 108.6(14)
O16 C16' N17 121.1(15)
O16 C16' C16A 122.4(15)
N17 C16' C16A 116.4(14)
C16G C16B C16A 112.1(19)
C16E C16G C16D 108(3)
C16E C16G C16B 108(3)
C16D C16G C16B 115(3)
C16' N17 C17A 127.4(14)
N17 C17A C17B 110.2(14)
N17 C17A C17' 109.5(14)
C17B C17A C17' 109.8(14)
O17 C17' N18 125.8(16)
O17 C17' C17A 119.7(16)
N18 C17' C17A 114.5(15)
C17G C17B C17A 120.9(15)
C17D C17G C17H 115.9(15)
C17D C17G C17B 124.1(16)
C17H C17G C17B 119.9(15)
C17G C17D C17E 121.9(17)
C17F C17E C17D 120.6(19)
C17Z C17H C17G 122.8(17)
C17E C17F C17Z 119.4(19)
C17H C17Z C17F 119.3(19)
C17' N18 C18A 121.3(14)
N18 C18A C18' 112.5(16)
N18 C18A C18B 112.4(15)
C18' C18A C18B 111.0(18)
O18 C18' O1M 119(2)
O18 C18' C18A 126(3)
O1M C18' C18A 116(2)
C18D C18B C18G 110.2(18)
C18D C18B C18A 114.0(17)
C18G C18B C18A 111.6(16)
C18' O1M C1M 120.1(18)
O20' C24 C22 113(2)
O20' C24 C21 110(2)
C22 C24 C21 118(3)
O20' C24 C23 106(3)
C22 C24 C23 107(3)
C21 C24 C23 100(2)
O20 C20' N21 121(3)
O20 C20' O20' 128(3)
N21 C20' O20' 111(3)
C20' O20' C24 122(2)
C20' N21 C21A 126(2)
N21 C21A C21B 112.8(16)
N21 C21A C21' 111.7(17)
C21B C21A C21' 108.2(14)
O21 C21' N22 123.4(15)
O21 C21' C21A 119.1(16)
N22 C21' C21A 117.4(15)
C21G C21B C21A 115.7(19)
C21E C21G C21D 105(3)
C21E C21G C21B 111(2)
C21D C21G C21B 110(2)
C21' N22 C22A 124.2(13)
N22 C22A C22' 111.1(11)
N22 C22A C22B 110.9(12)
C22' C22A C22B 109.6(12)
O22 C22' N23 120.2(14)
O22 C22' C22A 122.1(14)
N23 C22' C22A 117.4(14)
C22G C22B C22A 113.9(14)
C22D C22G C22H 116.0(16)
C22D C22G C22B 122.2(17)
C22H C22G C22B 121.7(16)
C22E C22D C22G 123.7(18)
C22D C22E C22F 117(2)
C22Z C22F C22E 122(2)
C22F C22Z C22H 119.9(19)
C22Z C22H C22G 121.8(17)
C22' N23 C23A 128.3(14)
N23 C23A C23B 114.5(13)
N23 C23A C23' 105.6(12)
C23B C23A C23' 110.1(13)
O23 C23' N24 122.8(15)
O23 C23' C23A 119.9(15)
N24 C23' C23A 116.8(14)
C23G C23B C23A 113.6(15)
C23G C23B C23D 107.8(15)
C23A C23B C23D 111.9(15)
C23' N24 C24D 131.5(14)
C23' N24 C24A 117.3(13)
C24D N24 C24A 109.6(14)
C24' C24A N24 108.9(14)
C24' C24A C24B 112.0(16)
N24 C24A C24B 103.3(14)
O24 C24' N25 124.1(16)
O24 C24' C24A 120.8(16)
N25 C24' C24A 114.9(17)
C24G C24B C24A 108.0(19)
C24B C24G C24D 110(2)
C24G C24D N24 103.5(17)
C24' N25 C25A 124.4(13)
N25 C25A C25F 116.1(12)
N25 C25A C25B 108.0(12)
C25F C25A C25B 109.0(13)
N25 C25A C25' 109.4(13)
C25F C25A C25' 108.7(14)
C25B C25A C25' 105.1(12)
O25 C25' N26 120.9(17)
O25 C25' C25A 117.6(17)
N26 C25' C25A 121.4(16)
C25G C25B C25A 109.8(14)
C25D C25G C25B 113.4(17)
C25G C25D C25E 110.4(18)
C25D C25E C25F 111.4(18)
C25E C25F C25A 111.9(15)
C25' N26 C26A 121.8(14)
N26 C26A C26B 107.7(13)
N26 C26A C26' 111.0(12)
C26B C26A C26' 110.6(13)
O26 C26' N27 122.6(13)
O26 C26' C26A 118.5(13)
N27 C26' C26A 119.0(13)
C26A C26B C26G 115.5(14)
C26E C26G C26D 109.3(16)
C26E C26G C26B 111.2(15)
C26D C26G C26B 110.4(15)
C26' N27 C27A 126.1(13)
N27 C27A C27B 114.3(13)
N27 C27A C27' 111.2(12)
C27B C27A C27' 110.1(13)
O27 C27' N28 123.5(15)
O27 C27' C27A 119.1(16)
N28 C27' C27A 117.3(16)
C27G C27B C27A 115.4(14)
C27D C27G C27H 121(2)
C27D C27G C27B 120.2(19)
C27H C27G C27B 119.2(19)
C27G C27D C27E 121(2)
C27F C27E C27D 118(2)
C27E C27F C27Z 122(3)
C27F C27Z C27H 122(3)
C27G C27H C27Z 116(2)
C27' N28 C28A 125.7(14)
N28 C28A C28B 114.6(16)
N28 C28A C28' 108.8(16)
C28B C28A C28' 112.4(18)
O28 C28' O2M 122(3)
O28 C28' C28A 127(3)
O2M C28' C28A 111(2)
C28A C28B C28G 110.3(18)
C28A C28B C28D 112.0(17)
C28G C28B C28D 110.9(18)
C28' O2M C2M 113(2)

loop_
_geom_bond_atom_site_label_1
_geom_bond_atom_site_label_2
_geom_bond_distance
C11 C14 1.48(3)
C12 C14 1.51(3)
C13 C14 1.53(3)
C14 O10' 1.40(3)
O10 C10' 1.26(2)
C10' N11 1.29(2)
C10' O10' 1.32(2)
N11 C11A 1.393(18)
C11A C11' 1.514(19)
C11A C11B 1.56(2)
C11' O11 1.216(15)
C11' N12 1.318(16)
C11B C11G 1.47(2)
C11G C11E 1.46(2)
C11G C11D 1.52(3)
N12 C12A 1.424(16)
C12A C12' 1.507(19)
C12A C12B 1.53(2)
C12' O12 1.233(17)
C12' N13 1.309(18)
C12B C12G 1.50(2)
C12G C12H 1.35(2)
C12G C12D 1.36(2)
C12D C12E 1.35(2)
C12E C12F 1.32(2)
C12F C12Z 1.39(3)
C12Z C12H 1.35(2)
N13 C13A 1.442(19)
C13A C13B 1.50(3)
C13A C13' 1.59(2)
C13' O13 1.19(2)
C13' N14 1.28(2)
C13B C13D 1.44(3)
C13B C13G 1.46(3)
N14 C14D 1.48(3)
N14 C14A 1.57(3)
C14A C14' 1.52(3)
C14A C14B 1.53(4)
C14' O14 1.19(2)
C14' N15 1.38(2)
C14B C14G 1.40(4)
C14G C14D 1.56(4)
N15 C15A 1.47(2)
C15A C15' 1.50(2)
C15A C15B 1.54(2)
C15A C15F 1.55(3)
C15' O15 1.20(2)
C15' N16 1.36(2)
C15B C15G 1.44(3)
C15G C15D 1.51(3)
C15D C15E 1.51(3)
C15E C15F 1.53(3)
N16 C16A 1.439(17)
C16A C16' 1.489(19)
C16A C16B 1.52(2)
C16' O16 1.239(16)
C16' N17 1.291(17)
C16B C16G 1.53(3)
C16G C16E 1.43(3)
C16G C16D 1.45(3)
N17 C17A 1.431(19)
C17A C17B 1.50(2)
C17A C17' 1.56(2)
C17' O17 1.199(17)
C17' N18 1.336(19)
C17B C17G 1.48(2)
C17G C17D 1.36(2)
C17G C17H 1.40(2)
C17D C17E 1.37(2)
C17E C17F 1.36(2)
C17H C17Z 1.36(2)
C17F C17Z 1.37(2)
N18 C18A 1.44(2)
C18A C18' 1.47(3)
C18A C18B 1.51(2)
C18' O18 1.21(2)
C18' O1M 1.29(2)
C18B C18D 1.49(2)
C18B C18G 1.51(2)
O1M C1M 1.45(2)
C21 C24 1.44(3)
C22 C24 1.43(3)
C23 C24 1.51(3)
C24 O20' 1.42(3)
O20 C20' 1.18(3)
C20' N21 1.30(3)
C20' O20' 1.33(2)
N21 C21A 1.38(2)
C21A C21B 1.54(2)
C21A C21' 1.52(2)
C21' O21 1.242(17)
C21' N22 1.308(18)
C21B C21G 1.53(3)
C21G C21E 1.41(3)
C21G C21D 1.41(3)
N22 C22A 1.450(17)
C22A C22' 1.501(19)
C22A C22B 1.535(19)
C22' O22 1.240(16)
C22' N23 1.320(16)
C22B C22G 1.48(2)
C22G C22D 1.37(2)
C22G C22H 1.40(2)
C22D C22E 1.37(2)
C22E C22F 1.41(3)
C22F C22Z 1.32(3)
C22Z C22H 1.38(2)
N23 C23A 1.426(17)
C23A C23B 1.50(2)
C23A C23' 1.54(2)
C23' O23 1.195(16)
C23' N24 1.352(18)
C23B C23G 1.49(2)
C23B C23D 1.59(2)
N24 C24D 1.507(19)
N24 C24A 1.505(19)
C24A C24' 1.51(2)
C24A C24B 1.54(2)
C24' O24 1.205(18)
C24' N25 1.350(19)
C24B C24G 1.43(3)
C24G C24D 1.47(3)
N25 C25A 1.447(17)
C25A C25F 1.49(2)
C25A C25B 1.550(19)
C25A C25' 1.59(2)
C25' O25 1.221(18)
C25' N26 1.324(19)
C25B C25G 1.54(2)
C25G C25D 1.48(2)
C25D C25E 1.48(3)
C25E C25F 1.49(2)
N26 C26A 1.475(18)
C26A C26B 1.50(2)
C26A C26' 1.512(19)
C26' O26 1.262(15)
C26' N27 1.299(16)
C26B C26G 1.55(2)
C26G C26E 1.49(2)
C26G C26D 1.51(2)
N27 C27A 1.415(16)
C27A C27B 1.475(18)
C27A C27' 1.53(2)
C27' O27 1.244(18)
C27' N28 1.310(19)
C27B C27G 1.47(2)
C27G C27D 1.38(2)
C27G C27H 1.38(3)
C27D C27E 1.43(3)
C27E C27F 1.33(3)
C27F C27Z 1.33(3)
C27Z C27H 1.45(3)
N28 C28A 1.45(2)
C28A C28B 1.47(2)
C28A C28' 1.51(3)
C28' O28 1.20(2)
C28' O2M 1.30(2)
C28B C28G 1.48(2)
C28B C28D 1.55(2)
O2M C2M 1.46(3)

loop_
_geom_torsion_atom_site_label_1
_geom_torsion_atom_site_label_2
_geom_torsion_atom_site_label_3
_geom_torsion_atom_site_label_4
_geom_torsion
O10 C10' O10' C14 -6(3)
N11 C10' O10' C14 175.8(18)
C12 C14 O10' C10' -62(3)
C11 C14 O10' C10' 176.9(18)
C13 C14 O10' C10' 58(3)
O10 C10' N11 C11A -8(3)
O10' C10' N11 C11A 170.5(15)
C10' N11 C11A C11' -122.4(18)
C10' N11 C11A C11B 113.1(19)
N11 C11A C11' O11 -47.8(19)
C11B C11A C11' O11 79.1(18)
N11 C11A C11' N12 129.4(15)
C11B C11A C11' N12 -103.6(16)
N11 C11A C11B C11G -66(2)
C11' C11A C11B C11G 168.9(15)
C11A C11B C11G C11E -76(2)
C11A C11B C11G C11D 160.2(18)
O11 C11' N12 C12A 9(2)
C11A C11' N12 C12A -168.0(13)
C11' N12 C12A C12' -129.0(15)
C11' N12 C12A C12B 102.9(16)
N12 C12A C12' O12 -41(2)
C12B C12A C12' O12 88.5(18)
N12 C12A C12' N13 148.9(13)
C12B C12A C12' N13 -81.9(17)
N12 C12A C12B C12G -70.8(18)
C12' C12A C12B C12G 160.5(14)
C12A C12B C12G C12H 76.8(19)
C12A C12B C12G C12D -104.1(16)
C12H C12G C12D C12E -4(2)
C12B C12G C12D C12E 177.4(15)
C12G C12D C12E C12F 5(3)
C12D C12E C12F C12Z -3(3)
C12E C12F C12Z C12H -1(3)
C12D C12G C12H C12Z 0(2)
C12B C12G C12H C12Z 178.9(15)
C12F C12Z C12H C12G 2(3)
O12 C12' N13 C13A -6(2)
C12A C12' N13 C13A 164.2(15)
C12' N13 C13A C13B 118.5(19)
C12' N13 C13A C13' -122.9(18)
N13 C13A C13' O13 -72(2)
C13B C13A C13' O13 53(2)
N13 C13A C13' N14 101(2)
C13B C13A C13' N14 -134(2)
N13 C13A C13B C13D -173(2)
C13' C13A C13B C13D 70(3)
N13 C13A C13B C13G -54(3)
C13' C13A C13B C13G -171(2)
O13 C13' N14 C14D 176(3)
C13A C13' N14 C14D 3(4)
O13 C13' N14 C14A 8(3)
C13A C13' N14 C14A -163.9(18)
C13' N14 C14A C14' 59(3)
C14D N14 C14A C14' -111(2)
C13' N14 C14A C14B 171(2)
C14D N14 C14A C14B 1(3)
C14B C14A C14' O14 -72(3)
N14 C14A C14' O14 39(3)
C14B C14A C14' N15 110(2)
N14 C14A C14' N15 -138.7(18)
C14' C14A C14B C14G 127(3)
N14 C14A C14B C14G 13(4)
C14A C14B C14G C14D -23(4)
C13' N14 C14D C14G 180(3)
C14A N14 C14D C14G -13(3)
C14B C14G C14D N14 23(4)
O14 C14' N15 C15A -1(3)
C14A C14' N15 C15A 176.6(18)
C14' N15 C15A C15' -70(2)
C14' N15 C15A C15B 170.3(16)
C14' N15 C15A C15F 55(2)
N15 C15A C15' O15 174(2)
C15B C15A C15' O15 -69(3)
C15F C15A C15' O15 48(3)
N15 C15A C15' N16 -10(3)
C15B C15A C15' N16 107(2)
C15F C15A C15' N16 -135.7(18)
N15 C15A C15B C15G -65(2)
C15' C15A C15B C15G 172(2)
C15F C15A C15B C15G 54(3)
C15A C15B C15G C15D -54(3)
C15B C15G C15D C15E 53(3)
C15G C15D C15E C15F -53(3)
C15D C15E C15F C15A 55(3)
N15 C15A C15F C15E 61(2)
C15' C15A C15F C15E -171(2)
C15B C15A C15F C15E -53(2)
O15 C15' N16 C16A 6(3)
C15A C15' N16 C16A -170.0(15)
C15' N16 C16A C16' -93.0(18)
C15' N16 C16A C16B 148.0(17)
N16 C16A C16' O16 -50(2)
C16B C16A C16' O16 68.4(19)
N16 C16A C16' N17 125.2(15)
C16B C16A C16' N17 -116.2(16)
N16 C16A C16B C16G -61(2)
C16' C16A C16B C16G 178.8(17)
C16A C16B C16G C16E 175(2)
C16A C16B C16G C16D -64(3)
O16 C16' N17 C17A -1(3)
C16A C16' N17 C17A -176.7(13)
C16' N17 C17A C17B 150.6(15)
C16' N17 C17A C17' -88.6(19)
N17 C17A C17' O17 -58(2)
C17B C17A C17' O17 63(2)
N17 C17A C17' N18 122.6(16)
C17B C17A C17' N18 -116.3(16)
N17 C17A C17B C17G -174.6(13)
C17' C17A C17B C17G 64.7(19)
C17A C17B C17G C17D -144.8(15)
C17A C17B C17G C17H 40(2)
C17H C17G C17D C17E 1(2)
C17B C17G C17D C17E -174.7(16)
C17G C17D C17E C17F -4(3)
C17D C17G C17H C17Z 1(3)
C17B C17G C17H C17Z 176.9(18)
C17D C17E C17F C17Z 4(3)
C17G C17H C17Z C17F 0(3)
C17E C17F C17Z C17H -2(3)
O17 C17' N18 C18A 4(3)
C17A C17' N18 C18A -176.8(15)
C17' N18 C18A C18' -127.6(17)
C17' N18 C18A C18B 106.2(18)
N18 C18A C18' O18 -178.7(19)
C18B C18A C18' O18 -52(3)
N18 C18A C18' O1M 6(2)
C18B C18A C18' O1M 132.5(17)
N18 C18A C18B C18D -58.2(19)
C18' C18A C18B C18D 174.9(16)
N18 C18A C18B C18G 67(2)
C18' C18A C18B C18G -60(2)
O18 C18' O1M C1M 4(3)
C18A C18' O1M C1M 179.7(15)
O20 C20' O20' C24 -6(4)
N21 C20' O20' C24 170.0(19)
C22 C24 O20' C20' -67(3)
C21 C24 O20' C20' 68(3)
C23 C24 O20' C20' 175(2)
O20 C20' N21 C21A -9(4)
O20' C20' N21 C21A 173.9(18)
C20' N21 C21A C21B 114(2)
C20' N21 C21A C21' -124(2)
N21 C21A C21' O21 -34(2)
C21B C21A C21' O21 91(2)
N21 C21A C21' N22 148.4(15)
C21B C21A C21' N22 -86.9(18)
N21 C21A C21B C21G -67(2)
C21' C21A C21B C21G 168.9(19)
C21A C21B C21G C21E -74(3)
C21A C21B C21G C21D 170(2)
O21 C21' N22 C22A 9(2)
C21A C21' N22 C22A -173.3(13)
C21' N22 C22A C22' -132.1(14)
C21' N22 C22A C22B 105.8(15)
N22 C22A C22' O22 -42(2)
C22B C22A C22' O22 81.1(18)
N22 C22A C22' N23 143.7(14)
C22B C22A C22' N23 -93.5(16)
N22 C22A C22B C22G -65.5(17)
C22' C22A C22B C22G 171.5(13)
C22A C22B C22G C22D 78(2)
C22A C22B C22G C22H -98.9(19)
C22H C22G C22D C22E -3(3)
C22B C22G C22D C22E 179.9(17)
C22G C22D C22E C22F 2(3)
C22D C22E C22F C22Z -2(3)
C22E C22F C22Z C22H 3(3)
C22F C22Z C22H C22G -4(3)
C22D C22G C22H C22Z 4(2)
C22B C22G C22H C22Z -178.9(16)
O22 C22' N23 C23A -6(2)
C22A C22' N23 C23A 169.1(14)
C22' N23 C23A C23B 123.1(17)
C22' N23 C23A C23' -115.6(16)
N23 C23A C23' O23 -75.4(18)
C23B C23A C23' O23 48.7(19)
N23 C23A C23' N24 97.4(15)
C23B C23A C23' N24 -138.5(14)
N23 C23A C23B C23G -179.8(15)
C23' C23A C23B C23G 61.4(19)
N23 C23A C23B C23D -57.6(18)
C23' C23A C23B C23D -176.4(14)
O23 C23' N24 C24D 175.5(16)
C23A C23' N24 C24D 3(2)
O23 C23' N24 C24A 12(2)
C23A C23' N24 C24A -160.9(13)
C23' N24 C24A C24' 55.6(19)
C24D N24 C24A C24' -111.7(16)
C23' N24 C24A C24B 174.7(15)
C24D N24 C24A C24B 7.5(19)
N24 C24A C24' O24 37(2)
C24B C24A C24' O24 -76(2)
N24 C24A C24' N25 -137.8(14)
C24B C24A C24' N25 108.6(17)
C24' C24A C24B C24G 125(2)
N24 C24A C24B C24G 8(3)
C24A C24B C24G C24D -22(3)
C24B C24G C24D N24 25(3)
C23' N24 C24D C24G 175(2)
C24A N24 C24D C24G -20(2)
O24 C24' N25 C25A 6(3)
C24A C24' N25 C25A -178.6(14)
C24' N25 C25A C25F 47(2)
C24' N25 C25A C25B 169.7(14)
C24' N25 C25A C25' -76.5(17)
N25 C25A C25' O25 173.6(14)
C25F C25A C25' O25 45.8(19)
C25B C25A C25' O25 -70.8(19)
N25 C25A C25' N26 -8.3(19)
C25F C25A C25' N26 -136.0(16)
C25B C25A C25' N26 107.4(16)
N25 C25A C25B C25G -73.7(17)
C25F C25A C25B C25G 53.3(18)
C25' C25A C25B C25G 169.7(15)
C25A C25B C25G C25D -53(2)
C25B C25G C25D C25E 54(2)
C25G C25D C25E C25F -57(2)
C25D C25E C25F C25A 60(2)
N25 C25A C25F C25E 64(2)
C25B C25A C25F C25E -57.9(19)
C25' C25A C25F C25E -171.9(16)
O25 C25' N26 C26A -1(2)
C25A C25' N26 C26A -179.1(13)
C25' N26 C26A C26B 163.5(14)
C25' N26 C26A C26' -75.3(18)
N26 C26A C26' O26 -61.6(17)
C26B C26A C26' O26 57.9(18)
N26 C26A C26' N27 119.2(15)
C26B C26A C26' N27 -121.3(15)
N26 C26A C26B C26G 170.9(12)
C26' C26A C26B C26G 49.5(18)
C26A C26B C26G C26E -174.6(14)
C26A C26B C26G C26D 64(2)
O26 C26' N27 C27A -8(2)
C26A C26' N27 C27A 171.6(13)
C26' N27 C27A C27B 156.0(14)
C26' N27 C27A C27' -78.6(18)
N27 C27A C27' O27 -57.8(19)
C27B C27A C27' O27 69.9(19)
N27 C27A C27' N28 117.9(16)
C27B C27A C27' N28 -114.4(16)
N27 C27A C27B C27G 179.6(14)
C27' C27A C27B C27G 53.6(19)
C27A C27B C27G C27D 61(2)
C27A C27B C27G C27H -121.3(19)
C27H C27G C27D C27E 1(3)
C27B C27G C27D C27E 179.1(17)
C27G C27D C27E C27F -2(3)
C27D C27E C27F C27Z 4(4)
C27E C27F C27Z C27H -5(4)
C27D C27G C27H C27Z -1(3)
C27B C27G C27H C27Z -179.4(18)
C27F C27Z C27H C27G 3(4)
O27 C27' N28 C28A 1(3)
C27A C27' N28 C28A -174.9(15)
C27' N28 C28A C28B 141.3(18)
C27' N28 C28A C28' -92(2)
N28 C28A C28' O28 114(3)
C28B C28A C28' O28 -118(3)
N28 C28A C28' O2M -64(2)
C28B C28A C28' O2M 64(2)
N28 C28A C28B C28G -59(2)
C28' C28A C28B C28G 176.2(19)
N28 C28A C28B C28D 177.0(17)
C28' C28A C28B C28D 52(2)
O28 C28' O2M C2M 0(3)
C28A C28' O2M C2M 177.8(17)
